data_7711195
loop_
_publ_author_name
'Herrera, Susana'
'Rivero, Kennett I.'
'Guzm\'an, Alexis'
'Cede\~no, Jonathan'
'Miksovska, Jaroslava'
'Raptis, Raphael G.'

_publ_section_title
;
 Mononuclear, hexanuclear and polymeric indium(iii) pyrazolido complexes;
 structural characterization, dynamic solution studies and luminescent
 properties
;
_journal_name_full 'Dalton Transactions'
_journal_paper_doi 10.1039/D2DT01901A
_journal_year 2022
_chemical_formula_moiety 'C9 H12 Cl3 In N6'
_chemical_formula_sum 'C9 H12 Cl3 In N6'
_chemical_formula_weight 425.42
_chemical_name_common mer-[InCl3(pzH)3]
_chemical_name_systematic InCl3(C3N2H4)3
_space_group_crystal_system monoclinic
_space_group_IT_number 14
_space_group_name_Hall '-P 2yn'
_space_group_name_H-M_alt 'P 1 21/n 1'
_atom_sites_solution_hydrogens geom
_audit_creation_date 2022-05-17
_audit_creation_method
;
Olex2 1.3
(compiled 2020.11.12 svn.r5f609507 for OlexSys, GUI svn.r6408)
;
_audit_update_record
;
2022-08-22 deposited with the CCDC.	2022-09-01 downloaded from the CCDC.
;
_cell_angle_alpha 90
_cell_angle_beta 106.311(3)
_cell_angle_gamma 90
_cell_formula_units_Z 4
_cell_length_a 8.6493(8)
_cell_length_b 14.1766(13)
_cell_length_c 12.8875(12)
_cell_measurement_reflns_used 9706
_cell_measurement_temperature 296(2)
_cell_measurement_theta_max 25.05
_cell_measurement_theta_min 2.54
_cell_volume 1516.6(2)
_computing_cell_refinement 'SAINT V8.40A (Bruker, 2016)'
_computing_data_collection 'Bruker APEX2'
_computing_data_reduction 'SAINT V8.40A (Bruker, 2016)'
_computing_molecular_graphics 'Olex2 1.3 (Dolomanov et al., 2009)'
_computing_publication_material 'Olex2 1.3 (Dolomanov et al., 2009)'
_computing_structure_refinement 'SHELXL 2018/3 (Sheldrick, 2015)'
_computing_structure_solution 'SHELXT 2018/2 (Sheldrick, 2018)'
_diffrn_ambient_temperature 296(2)
_diffrn_measured_fraction_theta_full 1.000
_diffrn_measured_fraction_theta_max 1.000
_diffrn_measurement_device_type 'Bruker D8 Quest'
_diffrn_measurement_method '\w scans'
_diffrn_radiation_type MoK\a
_diffrn_radiation_wavelength 0.71073
_diffrn_reflns_av_R_equivalents 0.0230
_diffrn_reflns_av_unetI/netI 0.0131
_diffrn_reflns_Laue_measured_fraction_full 1.000
_diffrn_reflns_Laue_measured_fraction_max 1.000
_diffrn_reflns_limit_h_max 10
_diffrn_reflns_limit_h_min -10
_diffrn_reflns_limit_k_max 15
_diffrn_reflns_limit_k_min -16
_diffrn_reflns_limit_l_max 15
_diffrn_reflns_limit_l_min -15
_diffrn_reflns_number 19686
_diffrn_reflns_point_group_measured_fraction_full 1.000
_diffrn_reflns_point_group_measured_fraction_max 1.000
_diffrn_reflns_theta_full 25.047
_diffrn_reflns_theta_max 25.047
_diffrn_reflns_theta_min 2.542
_exptl_absorpt_coefficient_mu 2.082
_exptl_absorpt_correction_T_max 0.7452
_exptl_absorpt_correction_T_min 0.7040
_exptl_absorpt_correction_type multi-scan
_exptl_absorpt_process_details
;
SADABS-2016/2 (Bruker,2016) was used for absorption correction.
wR2(int) was 0.0464 before and 0.0403 after correction.
The Ratio of minimum to maximum transmission is 0.9447.
The \l/2 correction factor is Not present.
;
_exptl_crystal_colour 'clear colourless'
_exptl_crystal_colour_lustre clear
_exptl_crystal_colour_primary colourless
_exptl_crystal_density_diffrn 1.863
_exptl_crystal_description prism
_exptl_crystal_F_000 832
_exptl_crystal_recrystallization_method 'Re-crystallisation from solvent: methanol, dichloromethane'
_exptl_crystal_size_max 0.13
_exptl_crystal_size_mid 0.11
_exptl_crystal_size_min 0.089
_refine_diff_density_max 0.277
_refine_diff_density_min -0.261
_refine_diff_density_rms 0.057
_refine_ls_extinction_coef 0.00408(17)
_refine_ls_extinction_expression Fc^*^=kFc[1+0.001xFc^2^\l^3^/sin(2\q)]^-1/4^
_refine_ls_extinction_method 'SHELXL-2018/3 (Sheldrick 2018)'
_refine_ls_goodness_of_fit_ref 1.161
_refine_ls_hydrogen_treatment constr
_refine_ls_matrix_type full
_refine_ls_number_parameters 173
_refine_ls_number_reflns 2675
_refine_ls_number_restraints 0
_refine_ls_restrained_S_all 1.161
_refine_ls_R_factor_all 0.0216
_refine_ls_R_factor_gt 0.0181
_refine_ls_shift/su_max 0.001
_refine_ls_shift/su_mean 0.000
_refine_ls_structure_factor_coef Fsqd
_refine_ls_weighting_details 'w=1/[\s^2^(Fo^2^)+(0.0098P)^2^+1.1064P] where P=(Fo^2^+2Fc^2^)/3'
_refine_ls_weighting_scheme calc
_refine_ls_wR_factor_gt 0.0364
_refine_ls_wR_factor_ref 0.0378
_reflns_Friedel_coverage 0.000
_reflns_number_gt 2434
_reflns_number_total 2675
_reflns_threshold_expression 'I > 2\s(I)'
_cod_data_source_file d2dt01901a2.cif
_cod_data_source_block sh034_01
_cod_database_code 7711195
_shelx_shelxl_version_number 2018/3
_shelx_space_group_comment
;
The symmetry employed for this shelxl refinement is uniquely defined
by the following loop, which should always be used as a source of
symmetry information in preference to the above space-group names.
They are only intended as comments.
;
_shelx_estimated_absorpt_t_max 0.836
_shelx_estimated_absorpt_t_min 0.774
_olex2_refinement_description
;
1.a Aromatic/amide H refined with riding coordinates:
 N2(H2), N4(H4), N6(H6), C1(H1), C2(H2A), C3(H3), C4(H4A), C5(H5), C6(H6A),
 C7(H7), C8(H8), C9(H9)
;
_smtbx_masks_void_probe_radius 1.2
_smtbx_masks_void_truncation_radius 1.2
_olex2_submission_original_sample_id SH206
_olex2_submission_special_instructions 'No special instructions were received'

loop_
_space_group_symop_operation_xyz
'x, y, z'
'-x+1/2, y+1/2, -z+1/2'
'-x, -y, -z'
'x-1/2, -y-1/2, z-1/2'

loop_
_atom_site_label
_atom_site_type_symbol
_atom_site_fract_x
_atom_site_fract_y
_atom_site_fract_z
_atom_site_U_iso_or_equiv
_atom_site_adp_type
_atom_site_occupancy
_atom_site_site_symmetry_order
_atom_site_calc_flag
_atom_site_refinement_flags_posn
_atom_site_refinement_flags_adp
_atom_site_refinement_flags_occupancy
_atom_site_disorder_assembly
_atom_site_disorder_group
In1 In 0.34227(2) 0.34751(2) 0.67164(2) 0.02851(7) Uani 1 1 d . . . . .
Cl1 Cl 0.44553(7) 0.21085(4) 0.78949(5) 0.03920(15) Uani 1 1 d . . . . .
Cl2 Cl 0.38092(8) 0.27636(5) 0.50722(5) 0.04722(17) Uani 1 1 d . . . . .
Cl3 Cl 0.23323(8) 0.49521(5) 0.57487(5) 0.04620(16) Uani 1 1 d . . . . .
N1 N 0.5922(2) 0.41028(13) 0.72288(15) 0.0324(4) Uani 1 1 d . . . . .
N2 N 0.7129(2) 0.37505(14) 0.80455(16) 0.0373(5) Uani 1 1 d . . . . .
H2 H 0.703663 0.326919 0.842986 0.045 Uiso 1 1 calc R U . . .
N3 N 0.3089(2) 0.42280(13) 0.82191(15) 0.0335(4) Uani 1 1 d . . . . .
N4 N 0.2468(2) 0.50976(13) 0.82023(17) 0.0391(5) Uani 1 1 d . . . . .
H4 H 0.215620 0.544122 0.763159 0.047 Uiso 1 1 calc R U . . .
N5 N 0.0882(2) 0.29420(14) 0.64706(16) 0.0350(5) Uani 1 1 d . . . . .
N6 N -0.0399(2) 0.33301(14) 0.57544(16) 0.0385(5) Uani 1 1 d . . . . .
H6 H -0.033830 0.376477 0.530189 0.046 Uiso 1 1 calc R U . . .
C1 C 0.6546(3) 0.48374(18) 0.6857(2) 0.0427(6) Uani 1 1 d . . . . .
H1 H 0.598943 0.522265 0.629131 0.051 Uiso 1 1 calc R U . . .
C2 C 0.8151(3) 0.4950(2) 0.7436(2) 0.0513(7) Uani 1 1 d . . . . .
H2A H 0.885635 0.541281 0.733437 0.062 Uiso 1 1 calc R U . . .
C3 C 0.8480(3) 0.4247(2) 0.8177(2) 0.0469(7) Uani 1 1 d . . . . .
H3 H 0.946416 0.413139 0.868309 0.056 Uiso 1 1 calc R U . . .
C4 C 0.3409(3) 0.39565(19) 0.9236(2) 0.0483(7) Uani 1 1 d . . . . .
H4A H 0.386166 0.337816 0.949744 0.058 Uiso 1 1 calc R U . . .
C5 C 0.2983(4) 0.4647(2) 0.9860(2) 0.0585(8) Uani 1 1 d . . . . .
H5 H 0.308040 0.462198 1.059706 0.070 Uiso 1 1 calc R U . . .
C6 C 0.2396(3) 0.53619(19) 0.9177(2) 0.0486(7) Uani 1 1 d . . . . .
H6A H 0.201141 0.593475 0.935440 0.058 Uiso 1 1 calc R U . . .
C7 C 0.0268(3) 0.23120(18) 0.7006(2) 0.0439(6) Uani 1 1 d . . . . .
H7 H 0.087234 0.193256 0.756184 0.053 Uiso 1 1 calc R U . . .
C8 C -0.1393(3) 0.22981(19) 0.6625(2) 0.0471(7) Uani 1 1 d . . . . .
H8 H -0.210025 0.191633 0.686148 0.057 Uiso 1 1 calc R U . . .
C9 C -0.1774(3) 0.29559(19) 0.5835(2) 0.0448(6) Uani 1 1 d . . . . .
H9 H -0.280583 0.311772 0.542264 0.054 Uiso 1 1 calc R U . . .

loop_
_atom_site_aniso_label
_atom_site_aniso_U_11
_atom_site_aniso_U_22
_atom_site_aniso_U_33
_atom_site_aniso_U_23
_atom_site_aniso_U_13
_atom_site_aniso_U_12
In1 0.02706(10) 0.02652(10) 0.03145(10) 0.00120(7) 0.00738(6) 0.00089(7)
Cl1 0.0415(3) 0.0254(3) 0.0465(4) 0.0038(3) 0.0056(3) 0.0042(2)
Cl2 0.0473(4) 0.0559(4) 0.0401(3) -0.0150(3) 0.0149(3) -0.0094(3)
Cl3 0.0476(4) 0.0426(4) 0.0472(4) 0.0188(3) 0.0113(3) 0.0104(3)
N1 0.0306(10) 0.0313(11) 0.0348(11) -0.0001(9) 0.0086(8) -0.0019(8)
N2 0.0339(11) 0.0402(12) 0.0367(11) -0.0008(9) 0.0081(9) 0.0005(9)
N3 0.0414(12) 0.0238(10) 0.0364(11) 0.0018(8) 0.0126(9) 0.0036(8)
N4 0.0475(13) 0.0280(11) 0.0424(12) 0.0036(9) 0.0137(10) 0.0076(9)
N5 0.0294(10) 0.0338(11) 0.0414(11) 0.0032(9) 0.0091(9) 0.0020(9)
N6 0.0310(11) 0.0416(12) 0.0408(12) 0.0032(9) 0.0068(9) 0.0042(9)
C1 0.0458(15) 0.0351(14) 0.0506(16) 0.0031(12) 0.0193(12) -0.0027(11)
C2 0.0422(16) 0.0435(16) 0.073(2) -0.0100(15) 0.0240(14) -0.0166(13)
C3 0.0306(14) 0.0534(17) 0.0542(16) -0.0143(14) 0.0075(12) -0.0040(12)
C4 0.0718(19) 0.0349(14) 0.0401(15) 0.0068(12) 0.0191(13) 0.0134(13)
C5 0.091(2) 0.0473(17) 0.0407(15) 0.0009(13) 0.0242(15) 0.0168(16)
C6 0.0617(18) 0.0360(15) 0.0508(16) -0.0076(13) 0.0202(14) 0.0079(13)
C7 0.0454(15) 0.0378(14) 0.0521(16) 0.0059(12) 0.0197(13) -0.0004(12)
C8 0.0443(16) 0.0384(15) 0.0669(19) -0.0099(14) 0.0291(14) -0.0104(12)
C9 0.0280(13) 0.0470(16) 0.0589(17) -0.0130(14) 0.0114(12) -0.0026(11)

loop_
_atom_type_symbol
_atom_type_description
_atom_type_scat_dispersion_real
_atom_type_scat_dispersion_imag
_atom_type_scat_source
C C 0.0033 0.0016 'International Tables Vol C Tables 4.2.6.8 and 6.1.1.4'
H H 0.0000 0.0000 'International Tables Vol C Tables 4.2.6.8 and 6.1.1.4'
Cl Cl 0.1484 0.1585 'International Tables Vol C Tables 4.2.6.8 and 6.1.1.4'
In In -0.7276 1.3100 'International Tables Vol C Tables 4.2.6.8 and 6.1.1.4'
N N 0.0061 0.0033 'International Tables Vol C Tables 4.2.6.8 and 6.1.1.4'

loop_
_geom_angle_atom_site_label_1
_geom_angle_atom_site_label_2
_geom_angle_atom_site_label_3
_geom_angle
_geom_angle_site_symmetry_1
_geom_angle_site_symmetry_3
_geom_angle_publ_flag
Cl1 In1 Cl3 172.39(2) . . ?
Cl2 In1 Cl1 95.46(2) . . ?
Cl2 In1 Cl3 92.15(2) . . ?
N1 In1 Cl1 88.75(5) . . ?
N1 In1 Cl2 93.62(5) . . ?
N1 In1 Cl3 90.69(5) . . ?
N1 In1 N3 84.67(7) . . ?
N1 In1 N5 170.36(7) . . ?
N3 In1 Cl1 87.45(5) . . ?
N3 In1 Cl2 176.60(5) . . ?
N3 In1 Cl3 84.94(5) . . ?
N5 In1 Cl1 89.62(5) . . ?
N5 In1 Cl2 95.99(5) . . ?
N5 In1 Cl3 89.68(5) . . ?
N5 In1 N3 85.76(7) . . ?
N2 N1 In1 123.25(14) . . ?
C1 N1 In1 131.19(17) . . ?
C1 N1 N2 105.6(2) . . ?
N1 N2 H2 124.4 . . ?
C3 N2 N1 111.2(2) . . ?
C3 N2 H2 124.4 . . ?
N4 N3 In1 123.84(15) . . ?
C4 N3 In1 131.34(16) . . ?
C4 N3 N4 104.8(2) . . ?
N3 N4 H4 124.2 . . ?
C6 N4 N3 111.6(2) . . ?
C6 N4 H4 124.2 . . ?
N6 N5 In1 122.72(15) . . ?
C7 N5 In1 131.86(17) . . ?
C7 N5 N6 105.0(2) . . ?
N5 N6 H6 124.3 . . ?
C9 N6 N5 111.4(2) . . ?
C9 N6 H6 124.3 . . ?
N1 C1 H1 124.9 . . ?
N1 C1 C2 110.1(2) . . ?
C2 C1 H1 124.9 . . ?
C1 C2 H2A 127.0 . . ?
C3 C2 C1 105.9(2) . . ?
C3 C2 H2A 127.0 . . ?
N2 C3 C2 107.2(2) . . ?
N2 C3 H3 126.4 . . ?
C2 C3 H3 126.4 . . ?
N3 C4 H4A 124.6 . . ?
N3 C4 C5 110.9(2) . . ?
C5 C4 H4A 124.6 . . ?
C4 C5 H5 127.3 . . ?
C6 C5 C4 105.4(2) . . ?
C6 C5 H5 127.3 . . ?
N4 C6 C5 107.3(2) . . ?
N4 C6 H6A 126.4 . . ?
C5 C6 H6A 126.4 . . ?
N5 C7 H7 124.7 . . ?
N5 C7 C8 110.6(2) . . ?
C8 C7 H7 124.7 . . ?
C7 C8 H8 127.2 . . ?
C9 C8 C7 105.5(2) . . ?
C9 C8 H8 127.2 . . ?
N6 C9 C8 107.4(2) . . ?
N6 C9 H9 126.3 . . ?
C8 C9 H9 126.3 . . ?

loop_
_geom_bond_atom_site_label_1
_geom_bond_atom_site_label_2
_geom_bond_distance
_geom_bond_site_symmetry_2
_geom_bond_publ_flag
In1 Cl1 2.4690(6) . ?
In1 Cl2 2.4530(6) . ?
In1 Cl3 2.4836(6) . ?
In1 N1 2.2581(18) . ?
In1 N3 2.2994(19) . ?
In1 N5 2.2603(19) . ?
N1 N2 1.353(3) . ?
N1 C1 1.323(3) . ?
N2 H2 0.8600 . ?
N2 C3 1.333(3) . ?
N3 N4 1.342(3) . ?
N3 C4 1.318(3) . ?
N4 H4 0.8600 . ?
N4 C6 1.329(3) . ?
N5 N6 1.345(3) . ?
N5 C7 1.327(3) . ?
N6 H6 0.8600 . ?
N6 C9 1.333(3) . ?
C1 H1 0.9300 . ?
C1 C2 1.388(4) . ?
C2 H2A 0.9300 . ?
C2 C3 1.355(4) . ?
C3 H3 0.9300 . ?
C4 H4A 0.9300 . ?
C4 C5 1.381(4) . ?
C5 H5 0.9300 . ?
C5 C6 1.345(4) . ?
C6 H6A 0.9300 . ?
C7 H7 0.9300 . ?
C7 C8 1.382(4) . ?
C8 H8 0.9300 . ?
C8 C9 1.352(4) . ?
C9 H9 0.9300 . ?

loop_
_geom_torsion_atom_site_label_1
_geom_torsion_atom_site_label_2
_geom_torsion_atom_site_label_3
_geom_torsion_atom_site_label_4
_geom_torsion
_geom_torsion_site_symmetry_1
_geom_torsion_site_symmetry_2
_geom_torsion_site_symmetry_3
_geom_torsion_site_symmetry_4
_geom_torsion_publ_flag
In1 N1 N2 C3 179.58(16) . . . . ?
In1 N1 C1 C2 -179.90(17) . . . . ?
In1 N3 N4 C6 179.46(17) . . . . ?
In1 N3 C4 C5 -179.18(19) . . . . ?
In1 N5 N6 C9 -173.77(16) . . . . ?
In1 N5 C7 C8 173.23(17) . . . . ?
N1 N2 C3 C2 0.6(3) . . . . ?
N1 C1 C2 C3 0.1(3) . . . . ?
N2 N1 C1 C2 0.2(3) . . . . ?
N3 N4 C6 C5 -0.1(3) . . . . ?
N3 C4 C5 C6 -0.6(4) . . . . ?
N4 N3 C4 C5 0.5(3) . . . . ?
N5 N6 C9 C8 -0.2(3) . . . . ?
N5 C7 C8 C9 -0.6(3) . . . . ?
N6 N5 C7 C8 0.4(3) . . . . ?
C1 N1 N2 C3 -0.5(3) . . . . ?
C1 C2 C3 N2 -0.5(3) . . . . ?
C4 N3 N4 C6 -0.2(3) . . . . ?
C4 C5 C6 N4 0.4(4) . . . . ?
C7 N5 N6 C9 -0.1(3) . . . . ?
C7 C8 C9 N6 0.5(3) . . . . ?
